data_4122537
loop_
_publ_author_name
'Liu, Hsueh-Ju'
'Raynaud, Christophe'
'Eisenstein, Odile'
'Tilley, T. Don'

_publ_section_title
;
 Cyclometalated N-Heterocyclic Carbene Complexes of Ruthenium for Access
 to Electron-Rich Silylene Complexes That Bind the Lewis Acids CuOTf and
 AgOTf.
;
_journal_issue 32
_journal_name_full 'Journal of the American Chemical Society'
_journal_page_first 11473
_journal_page_last 11482
_journal_paper_doi 10.1021/ja5054237
_journal_volume 136
_journal_year 2014
_chemical_formula_moiety 'C45 H60 Ag F3 N2 O3 Ru S Si'
_chemical_formula_sum 'C45 H60 Ag F3 N2 O3 Ru S Si'
_chemical_formula_weight 1003.04
_chemical_name_common hj4187
_chemical_name_systematic
;
 ?
;
_space_group_IT_number 14
_symmetry_cell_setting monoclinic
_symmetry_space_group_name_Hall '-P 2yn'
_symmetry_space_group_name_H-M 'P 1 21/n 1'
_atom_sites_solution_hydrogens geom
_atom_sites_solution_primary direct
_atom_sites_solution_secondary difmap
_audit_creation_method SHELXL-97
_cell_angle_alpha 90.000(5)
_cell_angle_beta 105.564(5)
_cell_angle_gamma 90.000(5)
_cell_formula_units_Z 4
_cell_length_a 11.324(5)
_cell_length_b 30.125(5)
_cell_length_c 13.405(5)
_cell_measurement_reflns_used 9255
_cell_measurement_temperature 100(2)
_cell_measurement_theta_max 25.36
_cell_measurement_theta_min 2.49
_cell_volume 4405(3)
_computing_cell_refinement 'Bruker SAINT'
_computing_data_collection 'Bruker APEX2'
_computing_data_reduction 'Bruker SAINT'
_computing_molecular_graphics ORTEP32
_computing_publication_material WinGx
_computing_structure_refinement 'SHELXL-97 (Sheldrick, 2008)'
_computing_structure_solution 'SHELXS-97 (Sheldrick, 2008)'
_diffrn_ambient_temperature 100(2)
_diffrn_detector_area_resol_mean 8.366
_diffrn_measured_fraction_theta_full 0.999
_diffrn_measured_fraction_theta_max 0.998
_diffrn_measurement_device_type 'Bruker APEX-II CCD'
_diffrn_measurement_method '\f and \w scans'
_diffrn_radiation_monochromator graphite
_diffrn_radiation_source 'fine-focus sealed tube'
_diffrn_radiation_type MoK\a
_diffrn_radiation_wavelength 0.71073
_diffrn_reflns_av_R_equivalents 0.0805
_diffrn_reflns_av_sigmaI/netI 0.0372
_diffrn_reflns_limit_h_max 13
_diffrn_reflns_limit_h_min -13
_diffrn_reflns_limit_k_max 36
_diffrn_reflns_limit_k_min -36
_diffrn_reflns_limit_l_max 16
_diffrn_reflns_limit_l_min -16
_diffrn_reflns_number 112268
_diffrn_reflns_theta_full 25.00
_diffrn_reflns_theta_max 25.41
_diffrn_reflns_theta_min 1.35
_exptl_absorpt_coefficient_mu 0.916
_exptl_absorpt_correction_T_max 0.7452
_exptl_absorpt_correction_T_min 0.6964
_exptl_absorpt_correction_type multi-scan
_exptl_absorpt_process_details SADABS
_exptl_crystal_colour purple
_exptl_crystal_density_diffrn 1.512
_exptl_crystal_density_meas ?
_exptl_crystal_density_method 'not measured'
_exptl_crystal_description plate
_exptl_crystal_F_000 2064
_exptl_crystal_size_max 0.08
_exptl_crystal_size_mid 0.07
_exptl_crystal_size_min 0.01
_refine_diff_density_max 0.625
_refine_diff_density_min -0.676
_refine_diff_density_rms 0.095
_refine_ls_extinction_method none
_refine_ls_goodness_of_fit_ref 1.047
_refine_ls_hydrogen_treatment mixed
_refine_ls_matrix_type full
_refine_ls_number_parameters 522
_refine_ls_number_reflns 8103
_refine_ls_number_restraints 0
_refine_ls_restrained_S_all 1.047
_refine_ls_R_factor_all 0.0519
_refine_ls_R_factor_gt 0.0348
_refine_ls_shift/su_max 0.001
_refine_ls_shift/su_mean 0.000
_refine_ls_structure_factor_coef Fsqd
_refine_ls_weighting_details 'calc w=1/[\s^2^(Fo^2^)+(0.0235P)^2^+12.8842P] where P=(Fo^2^+2Fc^2^)/3'
_refine_ls_weighting_scheme calc
_refine_ls_wR_factor_gt 0.0730
_refine_ls_wR_factor_ref 0.0824
_reflns_number_gt 6473
_reflns_number_total 8103
_reflns_threshold_expression >2sigma(I)
_cod_data_source_file ja5054237_si_006.cif
_cod_data_source_block shelx
_cod_depositor_comments
;
The following automatic conversions were performed:

'_symmetry_cell_setting' value 'Monoclinic' changed to 'monoclinic'
according to
/usr/data/users/saulius/crontab/automatic-downloads/current/ACS/lib/dictionaries/cif_core.dic
dictionary named 'cif_core.dic' version 2.4.2 from 2011-04-26.

Automatic conversion script
Id: cif_fix_values 2281 2013-09-26 08:29:07Z andrius 

The following automatic conversions were performed:

'_exptl_crystal_density_meas' value 'not measured' was changed to '?'
- the value is perceived as not measured.

Automatic conversion script
Id: cif_fix_values 3008 2015-01-20 13:52:24Z robertas 
;
_cod_original_sg_symbol_H-M P2(1)/n
_cod_database_code 4122537

loop_
_symmetry_equiv_pos_as_xyz
'x, y, z'
'-x+1/2, y+1/2, -z+1/2'
'-x, -y, -z'
'x-1/2, -y-1/2, z-1/2'

loop_
_atom_site_label
_atom_site_type_symbol
_atom_site_fract_x
_atom_site_fract_y
_atom_site_fract_z
_atom_site_U_iso_or_equiv
_atom_site_adp_type
_atom_site_occupancy
_atom_site_symmetry_multiplicity
_atom_site_calc_flag
_atom_site_refinement_flags
C1 C 0.0758(3) 0.16689(11) 0.4569(3) 0.0170(8) Uani 1 1 d .
C2 C 0.1989(3) 0.17344(12) 0.3255(3) 0.0193(8) Uani 1 1 d .
C3 C 0.2332(3) 0.13563(13) 0.2804(3) 0.0209(8) Uani 1 1 d .
C4 C 0.2617(4) 0.09289(13) 0.3394(3) 0.0252(9) Uani 1 1 d .
H4A H 0.2844 0.0703 0.2953 0.038 Uiso 1 1 calc R
H4B H 0.1893 0.0830 0.3601 0.038 Uiso 1 1 calc R
H4C H 0.3299 0.0975 0.4012 0.038 Uiso 1 1 calc R
C5 C 0.2475(4) 0.13996(14) 0.1809(3) 0.0266(9) Uani 1 1 d .
H5 H 0.2681 0.1146 0.1470 0.032 Uiso 1 1 calc R
C6 C 0.2322(4) 0.18028(15) 0.1308(3) 0.0298(10) Uani 1 1 d .
H6 H 0.2378 0.1822 0.0615 0.036 Uiso 1 1 calc R
C7 C 0.2087(4) 0.21811(14) 0.1815(3) 0.0284(10) Uani 1 1 d .
H7 H 0.2034 0.2461 0.1481 0.034 Uiso 1 1 calc R
C8 C 0.1930(3) 0.21533(13) 0.2803(3) 0.0219(9) Uani 1 1 d .
C9 C 0.1787(4) 0.25675(13) 0.3388(3) 0.0281(10) Uani 1 1 d .
H9A H 0.1765 0.2827 0.2943 0.042 Uiso 1 1 calc R
H9B H 0.2481 0.2594 0.4006 0.042 Uiso 1 1 calc R
H9C H 0.1022 0.2551 0.3596 0.042 Uiso 1 1 calc R
C10 C 0.2863(3) 0.16985(13) 0.5126(3) 0.0224(9) Uani 1 1 d .
H10 H 0.3694 0.1716 0.5108 0.027 Uiso 1 1 calc R
C11 C 0.2452(3) 0.16663(13) 0.5967(3) 0.0234(9) Uani 1 1 d .
H11 H 0.2937 0.1656 0.6665 0.028 Uiso 1 1 calc R
C12 C 0.0514(3) 0.16377(13) 0.6410(3) 0.0187(8) Uani 1 1 d .
C13 C 0.0497(3) 0.12408(13) 0.6945(3) 0.0218(8) Uani 1 1 d .
C14 C 0.1009(4) 0.08155(13) 0.6643(3) 0.0310(10) Uani 1 1 d .
H14A H 0.0907 0.0576 0.7108 0.046 Uiso 1 1 calc R
H14B H 0.1883 0.0855 0.6694 0.046 Uiso 1 1 calc R
H14C H 0.0572 0.0739 0.5929 0.046 Uiso 1 1 calc R
C15 C 0.0000(4) 0.12543(14) 0.7789(3) 0.0288(10) Uani 1 1 d .
H15 H -0.0052 0.0989 0.8157 0.035 Uiso 1 1 calc R
C16 C -0.0417(4) 0.16447(15) 0.8100(3) 0.0292(10) Uani 1 1 d .
H16 H -0.0741 0.1648 0.8684 0.035 Uiso 1 1 calc R
C17 C -0.0369(3) 0.20323(14) 0.7567(3) 0.0272(10) Uani 1 1 d .
H17 H -0.0671 0.2299 0.7785 0.033 Uiso 1 1 calc R
C18 C 0.0111(3) 0.20406(13) 0.6719(3) 0.0208(8) Uani 1 1 d .
C19 C 0.0253(4) 0.24622(13) 0.6178(3) 0.0270(9) Uani 1 1 d .
H19A H 0.0610 0.2398 0.5604 0.041 Uiso 1 1 calc R
H19B H 0.0793 0.2665 0.6667 0.041 Uiso 1 1 calc R
H19C H -0.0552 0.2601 0.5907 0.041 Uiso 1 1 calc R
C20 C -0.3022(3) 0.17112(12) 0.2972(3) 0.0215(8) Uani 1 1 d .
C21 C -0.4082(3) 0.14354(14) 0.3081(4) 0.0302(10) Uani 1 1 d .
H21A H -0.4253 0.1203 0.2550 0.045 Uiso 1 1 calc R
H21B H -0.4806 0.1624 0.2994 0.045 Uiso 1 1 calc R
H21C H -0.3879 0.1299 0.3769 0.045 Uiso 1 1 calc R
C22 C -0.2484(3) 0.16959(13) 0.2128(3) 0.0224(9) Uani 1 1 d .
C23 C -0.2870(4) 0.13985(14) 0.1201(3) 0.0330(10) Uani 1 1 d .
H23A H -0.2352 0.1455 0.0735 0.049 Uiso 1 1 calc R
H23B H -0.3728 0.1458 0.0837 0.049 Uiso 1 1 calc R
H23C H -0.2781 0.1088 0.1425 0.049 Uiso 1 1 calc R
C24 C -0.1645(3) 0.20670(13) 0.2233(3) 0.0213(8) Uani 1 1 d .
C25 C -0.1047(4) 0.22081(14) 0.1417(3) 0.0288(10) Uani 1 1 d .
H25A H -0.1138 0.1973 0.0897 0.043 Uiso 1 1 calc R
H25B H -0.0174 0.2264 0.1735 0.043 Uiso 1 1 calc R
H25C H -0.1437 0.2480 0.1085 0.043 Uiso 1 1 calc R
C26 C -0.1713(3) 0.23127(12) 0.3129(3) 0.0208(8) Uani 1 1 d .
C27 C -0.1229(4) 0.27716(13) 0.3420(3) 0.0299(10) Uani 1 1 d .
H27A H -0.0708 0.2861 0.2977 0.045 Uiso 1 1 calc R
H27B H -0.0747 0.2774 0.4146 0.045 Uiso 1 1 calc R
H27C H -0.1916 0.2979 0.3327 0.045 Uiso 1 1 calc R
C28 C -0.2509(3) 0.20848(13) 0.3613(3) 0.0206(8) Uani 1 1 d .
C29 C -0.2932(4) 0.22601(14) 0.4504(3) 0.0280(10) Uani 1 1 d .
H29A H -0.3466 0.2041 0.4704 0.042 Uiso 1 1 calc R
H29B H -0.3387 0.2537 0.4299 0.042 Uiso 1 1 calc R
H29C H -0.2220 0.2317 0.5092 0.042 Uiso 1 1 calc R
C30 C -0.1738(3) 0.04124(12) 0.2758(3) 0.0173(8) Uani 1 1 d .
C31 C -0.2818(3) 0.02088(12) 0.2897(3) 0.0168(8) Uani 1 1 d .
C32 C -0.3242(3) 0.02997(12) 0.3861(3) 0.0182(8) Uani 1 1 d .
H32 H -0.3075 0.0620 0.4038 0.022 Uiso 1 1 calc R
C33 C -0.4612(3) 0.02246(14) 0.3722(3) 0.0246(9) Uani 1 1 d .
H33A H -0.4816 0.0294 0.4370 0.037 Uiso 1 1 calc R
H33B H -0.4814 -0.0086 0.3537 0.037 Uiso 1 1 calc R
H33C H -0.5083 0.0418 0.3170 0.037 Uiso 1 1 calc R
C34 C -0.2492(4) 0.00314(14) 0.4774(3) 0.0281(10) Uani 1 1 d .
H34A H -0.2769 0.0098 0.5391 0.042 Uiso 1 1 calc R
H34B H -0.1624 0.0109 0.4905 0.042 Uiso 1 1 calc R
H34C H -0.2601 -0.0286 0.4616 0.042 Uiso 1 1 calc R
C35 C -0.3453(3) -0.00949(12) 0.2165(3) 0.0189(8) Uani 1 1 d .
H35 H -0.4171 -0.0230 0.2263 0.023 Uiso 1 1 calc R
C36 C -0.3069(3) -0.02067(12) 0.1292(3) 0.0189(8) Uani 1 1 d .
C37 C -0.3780(4) -0.05449(13) 0.0519(3) 0.0224(9) Uani 1 1 d .
H37 H -0.4628 -0.0562 0.0610 0.027 Uiso 1 1 calc R
C38 C -0.3215(4) -0.10048(13) 0.0731(3) 0.0293(10) Uani 1 1 d .
H38A H -0.3699 -0.1216 0.0229 0.044 Uiso 1 1 calc R
H38B H -0.3210 -0.1098 0.1433 0.044 Uiso 1 1 calc R
H38C H -0.2373 -0.0997 0.0669 0.044 Uiso 1 1 calc R
C39 C -0.3896(4) -0.04094(14) -0.0595(3) 0.0315(10) Uani 1 1 d .
H39A H -0.4361 -0.0636 -0.1064 0.047 Uiso 1 1 calc R
H39B H -0.3077 -0.0381 -0.0703 0.047 Uiso 1 1 calc R
H39C H -0.4324 -0.0124 -0.0737 0.047 Uiso 1 1 calc R
C40 C -0.1997(3) -0.00173(12) 0.1183(3) 0.0210(8) Uani 1 1 d .
H40 H -0.1715 -0.0094 0.0599 0.025 Uiso 1 1 calc R
C41 C -0.1322(3) 0.02816(12) 0.1901(3) 0.0197(8) Uani 1 1 d .
C42 C -0.0097(4) 0.04407(13) 0.1742(3) 0.0248(9) Uani 1 1 d .
H42 H 0.0224 0.0679 0.2263 0.030 Uiso 1 1 calc R
C43 C 0.0823(4) 0.00596(14) 0.1970(4) 0.0340(11) Uani 1 1 d .
H43A H 0.1608 0.0161 0.1876 0.051 Uiso 1 1 calc R
H43B H 0.0512 -0.0187 0.1495 0.051 Uiso 1 1 calc R
H43C H 0.0940 -0.0040 0.2686 0.051 Uiso 1 1 calc R
C44 C -0.0225(4) 0.06398(16) 0.0673(3) 0.0376(11) Uani 1 1 d .
H44A H 0.0580 0.0739 0.0619 0.056 Uiso 1 1 calc R
H44B H -0.0785 0.0894 0.0571 0.056 Uiso 1 1 calc R
H44C H -0.0552 0.0415 0.0142 0.056 Uiso 1 1 calc R
C45 C -0.3815(4) 0.10536(14) 0.7661(4) 0.0330(10) Uani 1 1 d .
N1 N 0.1834(3) 0.17008(10) 0.4283(2) 0.0177(7) Uani 1 1 d .
N2 N 0.1183(3) 0.16500(10) 0.5632(2) 0.0182(7) Uani 1 1 d .
O1 O -0.2630(3) 0.10807(13) 0.6313(2) 0.0480(9) Uani 1 1 d .
O2 O -0.4077(3) 0.16769(10) 0.6313(2) 0.0466(9) Uani 1 1 d .
O3 O -0.4811(3) 0.09519(10) 0.5709(2) 0.0400(8) Uani 1 1 d .
F1 F -0.2968(3) 0.12738(9) 0.83581(19) 0.0502(8) Uani 1 1 d .
F2 F -0.4894(3) 0.11448(11) 0.7840(2) 0.0594(9) Uani 1 1 d .
F3 F -0.3611(3) 0.06272(9) 0.7831(2) 0.0465(7) Uani 1 1 d .
S1 S -0.38539(9) 0.12121(4) 0.63421(8) 0.0266(2) Uani 1 1 d .
Ru1 Ru -0.10249(3) 0.159400(9) 0.35620(2) 0.01415(8) Uani 1 1 d .
Ag1 Ag -0.16156(3) 0.118137(9) 0.51340(2) 0.01812(8) Uani 1 1 d .
Si1 Si -0.08302(9) 0.08464(3) 0.36758(8) 0.0151(2) Uani 1 1 d .
H1 H 0.025(4) 0.0621(13) 0.415(3) 0.031(11) Uiso 1 1 d .
H2 H -0.035(4) 0.1268(15) 0.295(4) 0.049(14) Uiso 1 1 d .

loop_
_atom_site_aniso_label
_atom_site_aniso_U_11
_atom_site_aniso_U_22
_atom_site_aniso_U_33
_atom_site_aniso_U_23
_atom_site_aniso_U_13
_atom_site_aniso_U_12
C1 0.021(2) 0.0078(18) 0.024(2) 0.0003(15) 0.0089(16) 0.0004(15)
C2 0.0124(18) 0.023(2) 0.023(2) -0.0008(16) 0.0059(16) -0.0023(16)
C3 0.0105(18) 0.024(2) 0.029(2) -0.0033(17) 0.0062(16) -0.0036(16)
C4 0.020(2) 0.023(2) 0.033(2) -0.0041(18) 0.0092(18) 0.0016(17)
C5 0.022(2) 0.029(2) 0.033(2) -0.0077(19) 0.0150(19) -0.0032(18)
C6 0.027(2) 0.043(3) 0.023(2) 0.0000(19) 0.0130(19) -0.006(2)
C7 0.029(2) 0.031(2) 0.028(2) 0.0037(19) 0.0126(19) -0.0038(19)
C8 0.017(2) 0.024(2) 0.027(2) -0.0006(17) 0.0093(17) -0.0014(16)
C9 0.034(2) 0.022(2) 0.031(2) 0.0005(18) 0.014(2) -0.0002(18)
C10 0.0159(19) 0.025(2) 0.026(2) -0.0026(17) 0.0046(17) -0.0009(16)
C11 0.0152(19) 0.029(2) 0.025(2) -0.0010(17) 0.0021(17) -0.0018(17)
C12 0.0137(18) 0.024(2) 0.0171(19) -0.0024(16) 0.0028(15) -0.0010(16)
C13 0.021(2) 0.024(2) 0.019(2) -0.0016(17) 0.0032(16) -0.0019(17)
C14 0.042(3) 0.023(2) 0.027(2) 0.0027(18) 0.007(2) 0.004(2)
C15 0.028(2) 0.034(2) 0.023(2) 0.0020(18) 0.0039(18) -0.0072(19)
C16 0.021(2) 0.045(3) 0.022(2) -0.006(2) 0.0087(18) -0.005(2)
C17 0.018(2) 0.036(3) 0.027(2) -0.0122(19) 0.0042(18) 0.0018(18)
C18 0.0110(18) 0.027(2) 0.021(2) -0.0046(17) -0.0015(16) -0.0011(16)
C19 0.023(2) 0.024(2) 0.032(2) -0.0051(18) 0.0045(19) 0.0002(18)
C20 0.019(2) 0.019(2) 0.024(2) 0.0020(16) 0.0014(17) 0.0035(16)
C21 0.014(2) 0.028(2) 0.043(3) 0.007(2) -0.0007(19) 0.0012(18)
C22 0.022(2) 0.020(2) 0.022(2) 0.0018(16) 0.0012(17) 0.0074(17)
C23 0.037(3) 0.030(2) 0.027(2) -0.0040(19) 0.000(2) 0.005(2)
C24 0.023(2) 0.021(2) 0.019(2) 0.0058(16) 0.0039(17) 0.0057(16)
C25 0.031(2) 0.033(2) 0.023(2) 0.0070(18) 0.0081(19) 0.0036(19)
C26 0.022(2) 0.016(2) 0.022(2) 0.0026(16) 0.0014(17) 0.0055(16)
C27 0.038(3) 0.019(2) 0.030(2) 0.0021(18) 0.004(2) 0.0002(19)
C28 0.018(2) 0.022(2) 0.021(2) 0.0035(16) 0.0046(16) 0.0074(16)
C29 0.027(2) 0.029(2) 0.030(2) 0.0000(18) 0.0116(19) 0.0087(19)
C30 0.0193(19) 0.0120(18) 0.021(2) -0.0008(15) 0.0067(16) 0.0003(15)
C31 0.0166(19) 0.0157(19) 0.020(2) 0.0019(15) 0.0077(16) 0.0019(15)
C32 0.020(2) 0.0169(19) 0.021(2) -0.0035(15) 0.0108(16) -0.0026(16)
C33 0.023(2) 0.031(2) 0.024(2) -0.0116(18) 0.0127(18) -0.0077(18)
C34 0.036(2) 0.029(2) 0.023(2) 0.0010(18) 0.0135(19) 0.0038(19)
C35 0.0171(19) 0.019(2) 0.022(2) -0.0012(16) 0.0072(16) -0.0016(16)
C36 0.019(2) 0.0159(19) 0.021(2) -0.0036(16) 0.0048(16) 0.0009(16)
C37 0.021(2) 0.027(2) 0.021(2) -0.0072(17) 0.0079(17) -0.0025(17)
C38 0.036(2) 0.023(2) 0.029(2) -0.0069(18) 0.009(2) -0.0063(19)
C39 0.033(2) 0.031(2) 0.028(2) -0.0077(19) 0.004(2) 0.000(2)
C40 0.023(2) 0.021(2) 0.023(2) -0.0061(16) 0.0134(17) -0.0017(17)
C41 0.020(2) 0.018(2) 0.024(2) -0.0007(16) 0.0111(17) 0.0017(16)
C42 0.024(2) 0.026(2) 0.029(2) -0.0102(18) 0.0150(18) -0.0079(17)
C43 0.028(2) 0.032(3) 0.047(3) -0.013(2) 0.019(2) -0.0050(19)
C44 0.040(3) 0.042(3) 0.037(3) -0.002(2) 0.022(2) -0.012(2)
C45 0.036(3) 0.028(2) 0.041(3) -0.005(2) 0.022(2) -0.009(2)
N1 0.0160(16) 0.0157(16) 0.0235(17) -0.0007(13) 0.0089(14) -0.0009(13)
N2 0.0160(16) 0.0201(17) 0.0182(16) -0.0007(13) 0.0043(13) -0.0010(13)
O1 0.0275(17) 0.097(3) 0.0238(17) 0.0083(17) 0.0137(14) 0.0026(18)
O2 0.066(2) 0.0324(19) 0.040(2) 0.0024(15) 0.0118(17) -0.0117(17)
O3 0.0330(18) 0.0375(18) 0.044(2) -0.0142(15) 0.0000(15) 0.0002(14)
F1 0.069(2) 0.0577(19) 0.0251(14) -0.0079(13) 0.0156(14) -0.0233(16)
F2 0.0551(19) 0.077(2) 0.063(2) 0.0132(17) 0.0455(17) 0.0084(16)
F3 0.0545(18) 0.0338(16) 0.0516(18) 0.0102(13) 0.0147(14) -0.0023(13)
S1 0.0250(5) 0.0345(6) 0.0230(5) -0.0045(5) 0.0112(4) -0.0056(5)
Ru1 0.01454(15) 0.01243(15) 0.01604(15) -0.00025(12) 0.00509(12) 0.00052(12)
Ag1 0.01901(15) 0.01885(15) 0.01862(15) -0.00106(12) 0.00873(12) -0.00036(12)
Si1 0.0157(5) 0.0134(5) 0.0177(5) -0.0013(4) 0.0074(4) 0.0008(4)

loop_
_atom_type_symbol
_atom_type_description
_atom_type_scat_dispersion_real
_atom_type_scat_dispersion_imag
_atom_type_scat_source
C C 0.0033 0.0016 'International Tables Vol C Tables 4.2.6.8 and 6.1.1.4'
H H 0.0000 0.0000 'International Tables Vol C Tables 4.2.6.8 and 6.1.1.4'
N N 0.0061 0.0033 'International Tables Vol C Tables 4.2.6.8 and 6.1.1.4'
O O 0.0106 0.0060 'International Tables Vol C Tables 4.2.6.8 and 6.1.1.4'
F F 0.0171 0.0103 'International Tables Vol C Tables 4.2.6.8 and 6.1.1.4'
S S 0.1246 0.1234 'International Tables Vol C Tables 4.2.6.8 and 6.1.1.4'
Ru Ru -1.2594 0.8363 'International Tables Vol C Tables 4.2.6.8 and 6.1.1.4'
Ag Ag -0.8971 1.1015 'International Tables Vol C Tables 4.2.6.8 and 6.1.1.4'
Si Si 0.0817 0.0704 'International Tables Vol C Tables 4.2.6.8 and 6.1.1.4'

loop_
_geom_angle_atom_site_label_1
_geom_angle_atom_site_label_2
_geom_angle_atom_site_label_3
_geom_angle
N1 C1 N2 101.6(3)
N1 C1 Ru1 126.4(3)
N2 C1 Ru1 131.6(3)
C3 C2 C8 122.6(4)
C3 C2 N1 118.5(3)
C8 C2 N1 118.5(3)
C5 C3 C2 117.2(4)
C5 C3 C4 121.4(4)
C2 C3 C4 121.3(4)
C3 C4 H4A 109.5
C3 C4 H4B 109.5
H4A C4 H4B 109.5
C3 C4 H4C 109.5
H4A C4 H4C 109.5
H4B C4 H4C 109.5
C6 C5 C3 121.3(4)
C6 C5 H5 119.4
C3 C5 H5 119.4
C5 C6 C7 120.0(4)
C5 C6 H6 120.0
C7 C6 H6 120.0
C8 C7 C6 120.6(4)
C8 C7 H7 119.7
C6 C7 H7 119.7
C7 C8 C2 117.9(4)
C7 C8 C9 120.5(4)
C2 C8 C9 121.5(3)
C8 C9 H9A 109.5
C8 C9 H9B 109.5
H9A C9 H9B 109.5
C8 C9 H9C 109.5
H9A C9 H9C 109.5
H9B C9 H9C 109.5
C11 C10 N1 106.4(3)
C11 C10 H10 126.8
N1 C10 H10 126.8
C10 C11 N2 107.2(3)
C10 C11 H11 126.4
N2 C11 H11 126.4
C13 C12 C18 122.7(3)
C13 C12 N2 118.4(3)
C18 C12 N2 117.9(3)
C15 C13 C12 117.2(4)
C15 C13 C14 120.8(4)
C12 C13 C14 122.0(3)
C13 C14 H14A 109.5
C13 C14 H14B 109.5
H14A C14 H14B 109.5
C13 C14 H14C 109.5
H14A C14 H14C 109.5
H14B C14 H14C 109.5
C16 C15 C13 121.2(4)
C16 C15 H15 119.4
C13 C15 H15 119.4
C15 C16 C17 120.3(4)
C15 C16 H16 119.9
C17 C16 H16 119.9
C16 C17 C18 121.3(4)
C16 C17 H17 119.4
C18 C17 H17 119.4
C17 C18 C12 117.3(4)
C17 C18 C19 122.1(4)
C12 C18 C19 120.5(3)
C18 C19 H19A 109.5
C18 C19 H19B 109.5
H19A C19 H19B 109.5
C18 C19 H19C 109.5
H19A C19 H19C 109.5
H19B C19 H19C 109.5
C22 C20 C28 108.0(3)
C22 C20 C21 125.8(4)
C28 C20 C21 125.5(4)
C22 C20 Ru1 70.4(2)
C28 C20 Ru1 72.6(2)
C21 C20 Ru1 130.1(3)
C20 C21 H21A 109.5
C20 C21 H21B 109.5
H21A C21 H21B 109.5
C20 C21 H21C 109.5
H21A C21 H21C 109.5
H21B C21 H21C 109.5
C20 C22 C24 107.9(3)
C20 C22 C23 125.9(4)
C24 C22 C23 125.4(4)
C20 C22 Ru1 72.0(2)
C24 C22 Ru1 72.7(2)
C23 C22 Ru1 128.8(3)
C22 C23 H23A 109.5
C22 C23 H23B 109.5
H23A C23 H23B 109.5
C22 C23 H23C 109.5
H23A C23 H23C 109.5
H23B C23 H23C 109.5
C26 C24 C22 107.5(3)
C26 C24 C25 127.2(4)
C22 C24 C25 124.2(4)
C26 C24 Ru1 74.8(2)
C22 C24 Ru1 69.2(2)
C25 C24 Ru1 130.9(3)
C24 C25 H25A 109.5
C24 C25 H25B 109.5
H25A C25 H25B 109.5
C24 C25 H25C 109.5
H25A C25 H25C 109.5
H25B C25 H25C 109.5
C28 C26 C24 108.5(3)
C28 C26 C27 124.0(4)
C24 C26 C27 126.7(4)
C28 C26 Ru1 69.3(2)
C24 C26 Ru1 68.7(2)
C27 C26 Ru1 136.1(3)
C26 C27 H27A 109.5
C26 C27 H27B 109.5
H27A C27 H27B 109.5
C26 C27 H27C 109.5
H27A C27 H27C 109.5
H27B C27 H27C 109.5
C26 C28 C20 108.0(3)
C26 C28 C29 124.9(4)
C20 C28 C29 125.9(4)
C26 C28 Ru1 74.6(2)
C20 C28 Ru1 69.8(2)
C29 C28 Ru1 131.0(3)
C28 C29 H29A 109.5
C28 C29 H29B 109.5
H29A C29 H29B 109.5
C28 C29 H29C 109.5
H29A C29 H29C 109.5
H29B C29 H29C 109.5
C41 C30 C31 118.2(3)
C41 C30 Si1 118.7(3)
C31 C30 Si1 123.1(3)
C35 C31 C30 119.3(3)
C35 C31 C32 119.8(3)
C30 C31 C32 120.8(3)
C31 C32 C34 110.7(3)
C31 C32 C33 114.3(3)
C34 C32 C33 110.4(3)
C31 C32 H32 107.0
C34 C32 H32 107.0
C33 C32 H32 107.0
C32 C33 H33A 109.5
C32 C33 H33B 109.5
H33A C33 H33B 109.5
C32 C33 H33C 109.5
H33A C33 H33C 109.5
H33B C33 H33C 109.5
C32 C34 H34A 109.5
C32 C34 H34B 109.5
H34A C34 H34B 109.5
C32 C34 H34C 109.5
H34A C34 H34C 109.5
H34B C34 H34C 109.5
C31 C35 C36 122.2(3)
C31 C35 H35 118.9
C36 C35 H35 118.9
C40 C36 C35 117.9(3)
C40 C36 C37 121.6(3)
C35 C36 C37 120.4(3)
C36 C37 C39 112.3(3)
C36 C37 C38 111.3(3)
C39 C37 C38 110.4(3)
C36 C37 H37 107.5
C39 C37 H37 107.5
C38 C37 H37 107.5
C37 C38 H38A 109.5
C37 C38 H38B 109.5
H38A C38 H38B 109.5
C37 C38 H38C 109.5
H38A C38 H38C 109.5
H38B C38 H38C 109.5
C37 C39 H39A 109.5
C37 C39 H39B 109.5
H39A C39 H39B 109.5
C37 C39 H39C 109.5
H39A C39 H39C 109.5
H39B C39 H39C 109.5
C36 C40 C41 122.0(3)
C36 C40 H40 119.0
C41 C40 H40 119.0
C40 C41 C30 120.3(3)
C40 C41 C42 117.2(3)
C30 C41 C42 122.5(3)
C44 C42 C43 111.9(3)
C44 C42 C41 113.0(3)
C43 C42 C41 109.3(3)
C44 C42 H42 107.4
C43 C42 H42 107.4
C41 C42 H42 107.4
C42 C43 H43A 109.5
C42 C43 H43B 109.5
H43A C43 H43B 109.5
C42 C43 H43C 109.5
H43A C43 H43C 109.5
H43B C43 H43C 109.5
C42 C44 H44A 109.5
C42 C44 H44B 109.5
H44A C44 H44B 109.5
C42 C44 H44C 109.5
H44A C44 H44C 109.5
H44B C44 H44C 109.5
F3 C45 F1 107.8(4)
F3 C45 F2 107.3(3)
F1 C45 F2 107.1(4)
F3 C45 S1 112.5(3)
F1 C45 S1 112.2(3)
F2 C45 S1 109.6(3)
C1 N1 C10 112.6(3)
C1 N1 C2 128.1(3)
C10 N1 C2 119.3(3)
C1 N2 C11 112.2(3)
C1 N2 C12 130.0(3)
C11 N2 C12 117.7(3)
S1 O1 Ag1 131.7(2)
O3 S1 O2 115.2(2)
O3 S1 O1 114.5(2)
O2 S1 O1 115.6(2)
O3 S1 C45 104.5(2)
O2 S1 C45 104.0(2)
O1 S1 C45 100.4(2)
C1 Ru1 C22 155.26(14)
C1 Ru1 C20 156.64(14)
C22 Ru1 C20 37.65(14)
C1 Ru1 C24 118.72(14)
C22 Ru1 C24 38.11(14)
C20 Ru1 C24 62.79(14)
C1 Ru1 C28 120.13(14)
C22 Ru1 C28 62.77(14)
C20 Ru1 C28 37.61(14)
C24 Ru1 C28 61.94(14)
C1 Ru1 Si1 90.23(10)
C22 Ru1 Si1 103.59(10)
C20 Ru1 Si1 104.73(10)
C24 Ru1 Si1 133.63(10)
C28 Ru1 Si1 135.29(10)
C1 Ru1 C26 104.98(13)
C22 Ru1 C26 61.79(14)
C20 Ru1 C26 61.32(14)
C24 Ru1 C26 36.48(13)
C28 Ru1 C26 36.14(14)
Si1 Ru1 C26 164.73(10)
C1 Ru1 Ag1 86.83(10)
C22 Ru1 Ag1 117.74(11)
C20 Ru1 Ag1 84.74(10)
C24 Ru1 Ag1 145.90(10)
C28 Ru1 Ag1 86.28(10)
Si1 Ru1 Ag1 61.72(3)
C26 Ru1 Ag1 119.40(10)
C1 Ru1 H2 83.3(17)
C22 Ru1 H2 89.5(16)
C20 Ru1 H2 120.0(17)
C24 Ru1 H2 94.4(16)
C28 Ru1 H2 152.0(17)
Si1 Ru1 H2 51.1(16)
C26 Ru1 H2 128.4(16)
Ag1 Ru1 H2 111.8(16)
O1 Ag1 Si1 147.69(10)
O1 Ag1 Ru1 155.90(10)
Si1 Ag1 Ru1 51.10(3)
C30 Si1 Ru1 128.00(12)
C30 Si1 Ag1 121.83(12)
Ru1 Si1 Ag1 67.18(3)
C30 Si1 H1 102.6(16)
Ru1 Si1 H1 125.0(16)
Ag1 Si1 H1 106.4(16)
C30 Si1 H2 109.5(15)
Ru1 Si1 H2 44.7(15)
Ag1 Si1 H2 110.9(15)
H1 Si1 H2 104(2)

loop_
_geom_bond_atom_site_label_1
_geom_bond_atom_site_label_2
_geom_bond_distance
C1 N1 1.375(5)
C1 N2 1.377(5)
C1 Ru1 2.119(4)
C2 C3 1.393(5)
C2 C8 1.394(5)
C2 N1 1.438(5)
C3 C5 1.392(6)
C3 C4 1.500(5)
C4 H4A 0.9800
C4 H4B 0.9800
C4 H4C 0.9800
C5 C6 1.376(6)
C5 H5 0.9500
C6 C7 1.389(6)
C6 H6 0.9500
C7 C8 1.385(5)
C7 H7 0.9500
C8 C9 1.506(5)
C9 H9A 0.9800
C9 H9B 0.9800
C9 H9C 0.9800
C10 C11 1.333(5)
C10 N1 1.389(5)
C10 H10 0.9500
C11 N2 1.386(5)
C11 H11 0.9500
C12 C13 1.397(5)
C12 C18 1.398(5)
C12 N2 1.445(5)
C13 C15 1.393(6)
C13 C14 1.507(5)
C14 H14A 0.9800
C14 H14B 0.9800
C14 H14C 0.9800
C15 C16 1.373(6)
C15 H15 0.9500
C16 C17 1.378(6)
C16 H16 0.9500
C17 C18 1.385(5)
C17 H17 0.9500
C18 C19 1.493(6)
C19 H19A 0.9800
C19 H19B 0.9800
C19 H19C 0.9800
C20 C22 1.423(5)
C20 C28 1.440(5)
C20 C21 1.498(5)
C20 Ru1 2.215(4)
C21 H21A 0.9800
C21 H21B 0.9800
C21 H21C 0.9800
C22 C24 1.449(5)
C22 C23 1.499(5)
C22 Ru1 2.194(4)
C23 H23A 0.9800
C23 H23B 0.9800
C23 H23C 0.9800
C24 C26 1.430(5)
C24 C25 1.495(5)
C24 Ru1 2.241(4)
C25 H25A 0.9800
C25 H25B 0.9800
C25 H25C 0.9800
C26 C28 1.420(5)
C26 C27 1.500(5)
C26 Ru1 2.321(4)
C27 H27A 0.9800
C27 H27B 0.9800
C27 H27C 0.9800
C28 C29 1.497(5)
C28 Ru1 2.253(4)
C29 H29A 0.9800
C29 H29B 0.9800
C29 H29C 0.9800
C30 C41 1.410(5)
C30 C31 1.425(5)
C30 Si1 1.897(4)
C31 C35 1.392(5)
C31 C32 1.520(5)
C32 C34 1.521(5)
C32 C33 1.528(5)
C32 H32 1.0000
C33 H33A 0.9800
C33 H33B 0.9800
C33 H33C 0.9800
C34 H34A 0.9800
C34 H34B 0.9800
C34 H34C 0.9800
C35 C36 1.394(5)
C35 H35 0.9500
C36 C40 1.384(5)
C36 C37 1.521(5)
C37 C39 1.520(6)
C37 C38 1.520(6)
C37 H37 1.0000
C38 H38A 0.9800
C38 H38B 0.9800
C38 H38C 0.9800
C39 H39A 0.9800
C39 H39B 0.9800
C39 H39C 0.9800
C40 C41 1.388(5)
C40 H40 0.9500
C41 C42 1.536(5)
C42 C44 1.523(6)
C42 C43 1.525(6)
C42 H42 1.0000
C43 H43A 0.9800
C43 H43B 0.9800
C43 H43C 0.9800
C44 H44A 0.9800
C44 H44B 0.9800
C44 H44C 0.9800
C45 F3 1.314(5)
C45 F1 1.324(5)
C45 F2 1.335(5)
C45 S1 1.820(5)
O1 S1 1.452(3)
O1 Ag1 2.210(3)
O2 S1 1.422(3)
O3 S1 1.419(3)
Ru1 Si1 2.2640(11)
Ru1 Ag1 2.6813(8)
Ru1 H2 1.60(5)
Ag1 Si1 2.5619(12)
Si1 H1 1.40(4)
Si1 H2 1.77(5)
